data_1550728
loop_
_publ_author_name
'Tian, Di'
'Zhu, Zece'
'Xu, Li'
'Cong, Hengjiang'
'Zhu, Jintao'

_publ_section_title
;
 Intramolecular electronic coupling for persistent room-temperature
 luminescence for smartphone based time-gated fingerprint detection
;
_journal_issue 6
_journal_name_full 'Materials Horizons'
_journal_page_first 1215
_journal_paper_doi 10.1039/C9MH00130A
_journal_volume 6
_journal_year 2019
_chemical_formula_sum 'C36 H24 N2 O2 S'
_chemical_formula_weight 548.63
_space_group_crystal_system monoclinic
_space_group_IT_number 14
_space_group_name_Hall '-P 2yn'
_space_group_name_H-M_alt 'P 1 21/n 1'
_symmetry_space_group_name_Hall '-P 2yn'
_symmetry_space_group_name_H-M 'P 1 21/n 1'
_atom_sites_solution_hydrogens geom
_atom_sites_solution_primary direct
_atom_sites_solution_secondary difmap
_audit_creation_method SHELXL-2014/7
_audit_update_record
;
2018-11-02 deposited with the CCDC.    2019-03-05 downloaded from the CCDC.
;
_cell_angle_alpha 90
_cell_angle_beta 94.405(2)
_cell_angle_gamma 90
_cell_formula_units_Z 8
_cell_length_a 15.1171(3)
_cell_length_b 10.6355(3)
_cell_length_c 39.0096(9)
_cell_measurement_reflns_used 7299
_cell_measurement_temperature 296(2)
_cell_measurement_theta_max 61.75
_cell_measurement_theta_min 3.06
_cell_volume 6253.4(3)
_computing_cell_refinement 'Bruker SAINT'
_computing_data_collection 'Bruker APEX3'
_computing_data_reduction 'Bruker SAINT'
_computing_molecular_graphics 'Bruker SHELXTL'
_computing_publication_material 'Bruker SHELXTL'
_computing_structure_refinement 'SHELXL-2014/7 (Sheldrick, 2014)'
_computing_structure_solution 'SHELXS-97 (Sheldrick, 2008)'
_diffrn_ambient_temperature 296(2)
_diffrn_measured_fraction_theta_full 0.886
_diffrn_measured_fraction_theta_max 0.886
_diffrn_measurement_device_type 'Bruker Kappa APEX-Duo CCD'
_diffrn_measurement_method '\f and \w scans'
_diffrn_radiation_type CuK\a
_diffrn_radiation_wavelength 1.54178
_diffrn_reflns_av_R_equivalents 0.1074
_diffrn_reflns_av_unetI/netI 0.0756
_diffrn_reflns_Laue_measured_fraction_full 0.886
_diffrn_reflns_Laue_measured_fraction_max 0.886
_diffrn_reflns_limit_h_max 17
_diffrn_reflns_limit_h_min -17
_diffrn_reflns_limit_k_max 12
_diffrn_reflns_limit_k_min 0
_diffrn_reflns_limit_l_max 45
_diffrn_reflns_limit_l_min 0
_diffrn_reflns_number 8668
_diffrn_reflns_point_group_measured_fraction_full 0.886
_diffrn_reflns_point_group_measured_fraction_max 0.886
_diffrn_reflns_theta_full 63.137
_diffrn_reflns_theta_max 63.137
_diffrn_reflns_theta_min 2.272
_diffrn_source 'fine-focus sealed tube'
_exptl_absorpt_coefficient_mu 1.174
_exptl_absorpt_correction_T_max 0.752243
_exptl_absorpt_correction_T_min 0.335242
_exptl_absorpt_correction_type multi-scan
_exptl_absorpt_process_details 'TWINABS (Sheldrick, 2012)'
_exptl_crystal_colour colorless
_exptl_crystal_density_diffrn 1.165
_exptl_crystal_density_meas ?
_exptl_crystal_description plate
_exptl_crystal_F_000 2288
_exptl_crystal_size_max 0.250
_exptl_crystal_size_mid 0.230
_exptl_crystal_size_min 0.040
_refine_diff_density_max 0.732
_refine_diff_density_min -0.616
_refine_diff_density_rms 0.126
_refine_ls_extinction_coef 0.0026(3)
_refine_ls_extinction_expression Fc^*^=kFc[1+0.001xFc^2^\l^3^/sin(2\q)]^-1/4^
_refine_ls_extinction_method 'SHELXL-2014/7 (Sheldrick 2014'
_refine_ls_goodness_of_fit_ref 1.273
_refine_ls_hydrogen_treatment constr
_refine_ls_matrix_type full
_refine_ls_number_parameters 741
_refine_ls_number_reflns 8668
_refine_ls_number_restraints 0
_refine_ls_restrained_S_all 1.273
_refine_ls_R_factor_all 0.1469
_refine_ls_R_factor_gt 0.1248
_refine_ls_shift/su_max 0.000
_refine_ls_shift/su_mean 0.000
_refine_ls_structure_factor_coef Fsqd
_refine_ls_weighting_details 'w=1/[\s^2^(Fo^2^)+(0.2000P)^2^] where P=(Fo^2^+2Fc^2^)/3'
_refine_ls_weighting_scheme calc
_refine_ls_wR_factor_gt 0.3187
_refine_ls_wR_factor_ref 0.3354
_reflns_Friedel_coverage 0.000
_reflns_number_gt 6191
_reflns_number_total 8668
_reflns_threshold_expression 'I > 2\s(I)'
_cod_data_source_file c9mh00130a5.cif
_cod_data_source_block I
_cod_depositor_comments
;
The following automatic conversions were performed:

'_exptl_crystal_density_meas' value 'not measured' was changed to '?'
- the value is perceived as not measured.

Automatic conversion script
Id: cif_fix_values 4973 2017-02-22 13:04:09Z antanas 

 Adding full bibliography for 1550727--1550728.cif.
;
_cod_database_code 1550728
_shelx_shelxl_version_number 2014/7
_shelx_space_group_comment
;
The symmetry employed for this shelxl refinement is uniquely defined
by the following loop, which should always be used as a source of
symmetry information in preference to the above space-group names.
They are only intended as comments.
;
_shelx_estimated_absorpt_t_min 0.758
_shelx_estimated_absorpt_t_max 0.955

loop_
_space_group_symop_operation_xyz
'x, y, z'
'-x+1/2, y+1/2, -z+1/2'
'-x, -y, -z'
'x-1/2, -y-1/2, z-1/2'

loop_
_atom_site_label
_atom_site_type_symbol
_atom_site_fract_x
_atom_site_fract_y
_atom_site_fract_z
_atom_site_U_iso_or_equiv
_atom_site_adp_type
_atom_site_occupancy
_atom_site_site_symmetry_order
_atom_site_calc_flag
_atom_site_refinement_flags_posn
_atom_site_refinement_flags_adp
S1 S 0.82451(14) 0.7192(2) 0.54874(5) 0.0505(6) Uani 1 1 d . .
O1 O 0.8682(4) 0.6709(7) 0.57939(15) 0.0700(19) Uani 1 1 d . .
N1 N 0.7161(5) 0.4840(6) 0.57006(18) 0.0460(16) Uani 1 1 d . .
C1 C 0.7160(5) 0.3743(8) 0.5499(3) 0.053(2) Uani 1 1 d . .
S2 S 0.65361(19) 0.3362(3) 0.37012(6) 0.0718(8) Uani 1 1 d . .
O2 O 0.8412(5) 0.8446(6) 0.54061(17) 0.0683(19) Uani 1 1 d . .
N2 N 0.7821(4) 0.7664(6) 0.47050(18) 0.0485(17) Uani 1 1 d . .
C2 C 0.6859(6) 0.3581(9) 0.5159(2) 0.056(2) Uani 1 1 d . .
H2 H 0.6584 0.4229 0.5031 0.067 Uiso 1 1 calc R U
N3 N 0.7641(5) 0.5402(6) 0.33335(18) 0.0472(17) Uani 1 1 d . .
O3 O 0.6242(6) 0.2152(8) 0.3774(2) 0.104(3) Uani 1 1 d . .
C3 C 0.6985(7) 0.2422(10) 0.5018(3) 0.072(3) Uani 1 1 d . .
H3 H 0.6792 0.2293 0.4788 0.087 Uiso 1 1 calc R U
N4 N 0.4932(5) 0.2762(7) 0.31772(17) 0.0564(19) Uani 1 1 d . .
O4 O 0.7106(6) 0.3993(9) 0.39589(17) 0.103(3) Uani 1 1 d . .
C4 C 0.7380(8) 0.1443(12) 0.5199(4) 0.086(3) Uani 1 1 d . .
H4 H 0.7448 0.0671 0.5092 0.103 Uiso 1 1 calc R U
C5 C 0.7680(8) 0.1604(9) 0.5543(4) 0.079(3) Uani 1 1 d . .
H5 H 0.7963 0.0954 0.5667 0.094 Uiso 1 1 calc R U
C6 C 0.7545(6) 0.2755(9) 0.5694(3) 0.062(3) Uani 1 1 d . .
C7 C 0.7766(6) 0.3246(9) 0.6043(3) 0.058(2) Uani 1 1 d . .
C8 C 0.8149(7) 0.2752(12) 0.6340(3) 0.077(3) Uani 1 1 d . .
H8 H 0.8341 0.1922 0.6343 0.092 Uiso 1 1 calc R U
C9 C 0.8254(8) 0.3444(14) 0.6631(3) 0.088(4) Uani 1 1 d . .
H9 H 0.8474 0.3077 0.6837 0.106 Uiso 1 1 calc R U
C10 C 0.8021(8) 0.4760(15) 0.6619(3) 0.092(4) Uani 1 1 d . .
H10 H 0.8122 0.5250 0.6816 0.110 Uiso 1 1 calc R U
C11 C 0.7646(6) 0.5310(10) 0.6317(2) 0.061(2) Uani 1 1 d . .
H11 H 0.7494 0.6158 0.6307 0.073 Uiso 1 1 calc R U
C12 C 0.7512(5) 0.4543(9) 0.6034(2) 0.053(2) Uani 1 1 d . .
C13 C 0.6682(5) 0.5958(8) 0.56054(19) 0.0402(18) Uani 1 1 d . .
C14 C 0.5759(6) 0.5900(9) 0.5614(2) 0.054(2) Uani 1 1 d . .
H14 H 0.5483 0.5167 0.5679 0.065 Uiso 1 1 calc R U
C15 C 0.5266(6) 0.6970(12) 0.5521(3) 0.070(3) Uani 1 1 d . .
H15 H 0.4651 0.6936 0.5521 0.084 Uiso 1 1 calc R U
C17 C 0.6562(7) 0.8096(9) 0.5427(2) 0.061(3) Uani 1 1 d . .
H17 H 0.6827 0.8841 0.5364 0.073 Uiso 1 1 calc R U
C16 C 0.5645(7) 0.8043(11) 0.5432(3) 0.070(3) Uani 1 1 d . .
H16 H 0.5300 0.8747 0.5374 0.084 Uiso 1 1 calc R U
C18 C 0.7099(6) 0.7054(7) 0.5516(2) 0.045(2) Uani 1 1 d . .
C19 C 0.8442(5) 0.6179(8) 0.5135(2) 0.0413(18) Uani 1 1 d . .
C20 C 0.8861(6) 0.5042(9) 0.5223(3) 0.055(2) Uani 1 1 d . .
H20 H 0.9066 0.4867 0.5449 0.066 Uiso 1 1 calc R U
C21 C 0.8958(6) 0.4192(8) 0.4964(3) 0.062(3) Uani 1 1 d . .
H21 H 0.9230 0.3424 0.5016 0.074 Uiso 1 1 calc R U
C22 C 0.8661(7) 0.4451(9) 0.4628(3) 0.063(3) Uani 1 1 d . .
H22 H 0.8705 0.3849 0.4458 0.076 Uiso 1 1 calc R U
C23 C 0.8308(6) 0.5584(8) 0.4551(2) 0.052(2) Uani 1 1 d . .
H23 H 0.8146 0.5777 0.4323 0.063 Uiso 1 1 calc R U
C24 C 0.8177(5) 0.6469(7) 0.4799(2) 0.0421(19) Uani 1 1 d . .
C25 C 0.6912(5) 0.7841(8) 0.4576(2) 0.046(2) Uani 1 1 d . .
C27 C 0.5365(6) 0.7577(10) 0.4498(3) 0.064(3) Uani 1 1 d . .
H27 H 0.4863 0.7088 0.4521 0.077 Uiso 1 1 calc R U
C26 C 0.6194(5) 0.7111(9) 0.4621(2) 0.051(2) Uani 1 1 d . .
H26 H 0.6250 0.6332 0.4729 0.062 Uiso 1 1 calc R U
C28 C 0.5270(7) 0.8722(10) 0.4345(3) 0.071(3) Uani 1 1 d . .
H28 H 0.4708 0.9011 0.4270 0.085 Uiso 1 1 calc R U
C29 C 0.6005(6) 0.9461(10) 0.4299(2) 0.063(3) Uani 1 1 d . .
H29 H 0.5936 1.0235 0.4189 0.075 Uiso 1 1 calc R U
C30 C 0.6849(5) 0.9046(8) 0.4418(2) 0.048(2) Uani 1 1 d . .
C31 C 0.7731(6) 0.9553(8) 0.4426(2) 0.046(2) Uani 1 1 d . .
C32 C 0.8096(7) 1.0633(8) 0.4304(3) 0.069(3) Uani 1 1 d . .
H32 H 0.7740 1.1222 0.4183 0.083 Uiso 1 1 calc R U
C33 C 0.9010(8) 1.0837(9) 0.4364(3) 0.076(3) Uani 1 1 d . .
H33 H 0.9258 1.1575 0.4286 0.091 Uiso 1 1 calc R U
C34 C 0.9539(7) 0.9977(10) 0.4533(3) 0.067(3) Uani 1 1 d . .
H34 H 1.0144 1.0136 0.4565 0.081 Uiso 1 1 calc R U
C35 C 0.9219(6) 0.8891(9) 0.4659(3) 0.062(3) Uani 1 1 d . .
H35 H 0.9592 0.8316 0.4777 0.075 Uiso 1 1 calc R U
C36 C 0.8299(5) 0.8669(7) 0.4602(2) 0.044(2) Uani 1 1 d . .
C37 C 0.8395(5) 0.5727(9) 0.3547(2) 0.046(2) Uani 1 1 d . .
C38 C 0.9113(6) 0.5000(9) 0.3660(2) 0.057(2) Uani 1 1 d . .
H38 H 0.9147 0.4155 0.3601 0.068 Uiso 1 1 calc R U
C39 C 0.9779(7) 0.5575(12) 0.3865(3) 0.072(3) Uani 1 1 d . .
H39 H 1.0262 0.5101 0.3952 0.087 Uiso 1 1 calc R U
C40 C 0.9745(7) 0.6858(12) 0.3944(3) 0.074(3) Uani 1 1 d . .
H40 H 1.0216 0.7228 0.4075 0.089 Uiso 1 1 calc R U
C41 C 0.9011(7) 0.7589(11) 0.3830(3) 0.070(3) Uani 1 1 d . .
H41 H 0.8979 0.8434 0.3889 0.084 Uiso 1 1 calc R U
C42 C 0.8335(6) 0.7019(9) 0.3628(2) 0.050(2) Uani 1 1 d . .
C43 C 0.7526(6) 0.7479(8) 0.3456(2) 0.053(2) Uani 1 1 d . .
C44 C 0.7078(7) 0.8610(9) 0.3449(3) 0.068(3) Uani 1 1 d . .
H44 H 0.7318 0.9283 0.3577 0.081 Uiso 1 1 calc R U
C45 C 0.6293(7) 0.8761(10) 0.3259(4) 0.085(4) Uani 1 1 d . .
H45 H 0.5993 0.9525 0.3261 0.102 Uiso 1 1 calc R U
C46 C 0.5946(6) 0.7781(10) 0.3064(3) 0.073(3) Uani 1 1 d . .
H46 H 0.5424 0.7909 0.2926 0.087 Uiso 1 1 calc R U
C47 C 0.6343(6) 0.6604(9) 0.3063(2) 0.054(2) Uani 1 1 d . .
H47 H 0.6104 0.5947 0.2929 0.064 Uiso 1 1 calc R U
C48 C 0.7128(6) 0.6462(8) 0.3278(2) 0.047(2) Uani 1 1 d . .
C49 C 0.7544(5) 0.4217(8) 0.3178(2) 0.049(2) Uani 1 1 d . .
C50 C 0.7908(8) 0.4017(13) 0.2874(3) 0.089(4) Uani 1 1 d . .
H50 H 0.8172 0.4679 0.2764 0.106 Uiso 1 1 calc R U
C51 C 0.7886(12) 0.281(2) 0.2727(5) 0.143(8) Uani 1 1 d . .
H51 H 0.8187 0.2679 0.2531 0.171 Uiso 1 1 calc R U
C52 C 0.7468(14) 0.1882(19) 0.2850(7) 0.151(9) Uani 1 1 d . .
H52 H 0.7414 0.1120 0.2734 0.181 Uiso 1 1 calc R U
C53 C 0.7098(10) 0.2051(11) 0.3166(4) 0.098(5) Uani 1 1 d . .
H53 H 0.6859 0.1366 0.3275 0.117 Uiso 1 1 calc R U
C54 C 0.7085(7) 0.3213(9) 0.3316(3) 0.064(3) Uani 1 1 d . .
C55 C 0.5620(6) 0.4322(9) 0.3582(2) 0.055(2) Uani 1 1 d . .
C56 C 0.5554(10) 0.5516(12) 0.3733(3) 0.076(3) Uani 1 1 d . .
H56 H 0.5999 0.5767 0.3897 0.091 Uiso 1 1 calc R U
C57 C 0.4888(12) 0.6303(12) 0.3653(4) 0.097(5) Uani 1 1 d . .
H57 H 0.4860 0.7076 0.3763 0.116 Uiso 1 1 calc R U
C58 C 0.4234(8) 0.5949(11) 0.3404(4) 0.086(4) Uani 1 1 d . .
H58 H 0.3771 0.6497 0.3339 0.103 Uiso 1 1 calc R U
C59 C 0.4272(7) 0.4803(10) 0.3253(3) 0.068(3) Uani 1 1 d . .
H59 H 0.3823 0.4580 0.3088 0.082 Uiso 1 1 calc R U
C60 C 0.4924(7) 0.3974(9) 0.3331(2) 0.059(2) Uani 1 1 d . .
C61 C 0.4458(6) 0.1740(8) 0.3294(2) 0.055(2) Uani 1 1 d . .
C62 C 0.4144(7) 0.1587(10) 0.3619(3) 0.068(3) Uani 1 1 d . .
H62 H 0.4242 0.2184 0.3792 0.081 Uiso 1 1 calc R U
C63 C 0.3675(9) 0.0482(12) 0.3667(4) 0.091(4) Uani 1 1 d . .
H63 H 0.3417 0.0362 0.3873 0.109 Uiso 1 1 calc R U
C64 C 0.3581(8) -0.0427(11) 0.3422(5) 0.101(5) Uani 1 1 d . .
H64 H 0.3271 -0.1157 0.3467 0.121 Uiso 1 1 calc R U
C65 C 0.3924(8) -0.0297(11) 0.3116(4) 0.091(4) Uani 1 1 d . .
H65 H 0.3874 -0.0941 0.2955 0.109 Uiso 1 1 calc R U
C66 C 0.4366(6) 0.0846(9) 0.3045(3) 0.063(3) Uani 1 1 d . .
C67 C 0.4766(6) 0.1310(10) 0.2750(3) 0.065(3) Uani 1 1 d . .
C68 C 0.4891(9) 0.0933(15) 0.2409(4) 0.108(5) Uani 1 1 d . .
H68 H 0.4707 0.0131 0.2340 0.129 Uiso 1 1 calc R U
C69 C 0.5262(10) 0.168(2) 0.2179(4) 0.121(6) Uani 1 1 d . .
H69 H 0.5304 0.1400 0.1955 0.145 Uiso 1 1 calc R U
C70 C 0.5571(9) 0.2829(16) 0.2275(3) 0.098(4) Uani 1 1 d . .
H70 H 0.5845 0.3320 0.2117 0.118 Uiso 1 1 calc R U
C71 C 0.5491(8) 0.3301(12) 0.2603(2) 0.082(3) Uani 1 1 d . .
H71 H 0.5712 0.4088 0.2668 0.099 Uiso 1 1 calc R U
C72 C 0.5068(6) 0.2541(10) 0.2828(2) 0.060(3) Uani 1 1 d . .

loop_
_atom_site_aniso_label
_atom_site_aniso_U_11
_atom_site_aniso_U_22
_atom_site_aniso_U_33
_atom_site_aniso_U_23
_atom_site_aniso_U_13
_atom_site_aniso_U_12
S1 0.0474(11) 0.0477(14) 0.0562(11) -0.0030(10) 0.0015(10) -0.0156(10)
O1 0.061(4) 0.095(5) 0.052(3) -0.006(3) -0.003(3) -0.023(4)
N1 0.046(4) 0.025(4) 0.067(4) 0.000(3) 0.003(3) -0.003(3)
C1 0.035(4) 0.039(5) 0.087(7) 0.003(5) 0.019(4) -0.011(4)
S2 0.0780(16) 0.0782(19) 0.0567(12) 0.0225(13) -0.0124(12) -0.0328(15)
O2 0.080(5) 0.047(4) 0.078(4) -0.014(3) 0.008(3) -0.033(4)
N2 0.039(3) 0.034(4) 0.072(5) 0.005(3) 0.000(3) -0.003(3)
C2 0.042(4) 0.047(6) 0.077(6) 0.005(5) 0.004(4) -0.006(4)
N3 0.050(4) 0.028(4) 0.063(4) 0.003(3) 0.002(3) 0.003(3)
O3 0.097(6) 0.087(6) 0.124(7) 0.051(5) -0.026(5) -0.039(5)
C3 0.060(6) 0.054(7) 0.106(8) -0.013(6) 0.017(6) -0.011(5)
N4 0.067(5) 0.050(5) 0.050(4) -0.006(3) -0.009(3) -0.015(4)
O4 0.106(6) 0.150(8) 0.050(4) 0.012(4) -0.022(4) -0.046(6)
C4 0.077(8) 0.061(8) 0.123(11) -0.006(7) 0.028(7) 0.002(6)
C5 0.071(7) 0.024(6) 0.141(11) 0.015(6) 0.015(7) 0.002(5)
C6 0.049(5) 0.036(6) 0.104(8) 0.023(5) 0.018(5) -0.005(4)
C7 0.046(5) 0.051(6) 0.078(6) 0.020(5) 0.005(4) -0.006(4)
C8 0.064(6) 0.077(8) 0.089(8) 0.027(7) 0.004(6) 0.012(6)
C9 0.065(7) 0.104(11) 0.095(9) 0.046(8) -0.003(6) -0.007(7)
C10 0.083(8) 0.135(13) 0.057(6) 0.012(7) -0.001(6) -0.041(8)
C11 0.051(5) 0.066(7) 0.066(6) 0.007(5) 0.002(4) -0.008(5)
C12 0.035(4) 0.061(6) 0.062(5) 0.009(5) 0.008(4) -0.001(4)
C13 0.030(3) 0.044(5) 0.045(4) -0.008(4) -0.002(3) 0.005(4)
C14 0.049(5) 0.053(6) 0.062(5) 0.006(4) 0.009(4) 0.002(5)
C15 0.046(5) 0.088(9) 0.078(7) -0.013(6) 0.016(5) 0.012(6)
C17 0.081(7) 0.034(6) 0.070(6) 0.004(4) 0.018(5) 0.008(5)
C16 0.073(7) 0.067(8) 0.071(6) 0.002(5) 0.010(5) 0.048(6)
C18 0.059(5) 0.021(4) 0.057(5) -0.001(4) 0.011(4) -0.002(4)
C19 0.027(3) 0.043(5) 0.053(4) -0.007(4) 0.005(3) -0.002(4)
C20 0.040(4) 0.053(6) 0.073(6) 0.013(5) 0.005(4) -0.007(4)
C21 0.045(5) 0.034(5) 0.108(8) 0.007(5) 0.017(5) 0.003(4)
C22 0.075(6) 0.047(6) 0.071(6) -0.012(5) 0.023(5) 0.007(5)
C23 0.057(5) 0.036(5) 0.065(5) -0.004(4) 0.010(4) -0.001(4)
C24 0.034(4) 0.026(5) 0.068(5) -0.005(4) 0.013(4) -0.013(3)
C25 0.039(4) 0.030(5) 0.069(5) 0.000(4) 0.003(4) -0.007(4)
C27 0.041(5) 0.066(7) 0.085(7) -0.010(6) 0.005(5) -0.002(5)
C26 0.043(4) 0.044(5) 0.067(5) 0.003(4) 0.001(4) -0.013(4)
C28 0.053(6) 0.062(8) 0.095(7) -0.008(6) -0.011(5) 0.013(5)
C29 0.054(5) 0.059(6) 0.075(6) 0.012(5) 0.002(5) 0.019(5)
C30 0.037(4) 0.035(5) 0.071(5) -0.011(4) 0.004(4) 0.004(4)
C31 0.053(5) 0.025(5) 0.062(5) -0.002(4) 0.011(4) -0.004(4)
C32 0.070(6) 0.025(5) 0.113(8) 0.010(5) 0.015(6) -0.001(5)
C33 0.090(8) 0.026(5) 0.116(8) 0.001(5) 0.040(7) -0.028(6)
C34 0.064(6) 0.041(6) 0.098(7) -0.006(5) 0.012(6) -0.025(5)
C35 0.048(5) 0.050(6) 0.089(7) -0.004(5) 0.003(5) -0.005(5)
C36 0.044(4) 0.021(5) 0.066(5) 0.001(4) 0.001(4) -0.011(4)
C37 0.042(4) 0.050(6) 0.046(4) 0.006(4) 0.007(4) -0.003(4)
C38 0.060(6) 0.048(6) 0.064(5) -0.001(5) 0.014(5) -0.003(5)
C39 0.065(6) 0.085(9) 0.067(6) 0.002(6) 0.006(5) 0.019(6)
C40 0.051(5) 0.092(9) 0.078(7) 0.001(6) 0.001(5) 0.003(6)
C41 0.055(6) 0.064(7) 0.090(7) -0.006(5) 0.013(5) -0.009(5)
C42 0.054(5) 0.044(6) 0.053(5) 0.012(4) 0.007(4) 0.005(4)
C43 0.045(4) 0.024(5) 0.089(6) 0.009(4) 0.015(5) -0.001(4)
C44 0.061(6) 0.038(6) 0.104(8) 0.014(5) 0.001(5) 0.001(5)
C45 0.055(6) 0.032(6) 0.165(12) 0.010(7) -0.002(7) 0.010(5)
C46 0.050(5) 0.061(7) 0.108(8) 0.027(6) 0.015(5) 0.010(5)
C47 0.045(5) 0.054(6) 0.062(5) 0.011(4) 0.006(4) -0.002(4)
C48 0.047(4) 0.042(5) 0.054(4) 0.003(4) 0.018(4) -0.004(4)
C49 0.045(4) 0.036(5) 0.063(5) -0.001(4) -0.005(4) 0.007(4)
C50 0.085(8) 0.115(10) 0.069(7) -0.012(7) 0.024(6) -0.008(7)
C51 0.101(12) 0.18(2) 0.148(15) -0.116(15) 0.029(11) 0.012(12)
C52 0.111(14) 0.119(16) 0.22(2) -0.098(16) -0.038(15) 0.017(12)
C53 0.110(11) 0.040(7) 0.135(12) -0.004(7) -0.044(9) -0.003(7)
C54 0.073(6) 0.037(6) 0.078(6) -0.005(5) -0.016(5) -0.001(5)
C55 0.068(6) 0.049(6) 0.050(5) 0.009(4) 0.012(4) -0.010(5)
C56 0.109(10) 0.059(8) 0.063(6) -0.017(6) 0.025(6) -0.039(7)
C57 0.149(14) 0.049(8) 0.100(9) -0.016(7) 0.070(10) -0.018(9)
C58 0.061(7) 0.050(8) 0.150(12) -0.013(8) 0.031(7) -0.014(6)
C59 0.062(6) 0.042(6) 0.104(8) -0.006(5) 0.024(6) -0.011(5)
C60 0.084(7) 0.044(6) 0.051(5) -0.004(4) 0.021(5) -0.002(5)
C61 0.042(4) 0.041(6) 0.078(6) -0.014(5) -0.012(4) 0.002(4)
C62 0.074(6) 0.057(7) 0.073(6) 0.000(5) 0.005(5) -0.014(6)
C63 0.087(8) 0.066(8) 0.120(10) 0.019(8) 0.006(7) -0.019(7)
C64 0.060(7) 0.044(7) 0.196(16) 0.010(9) 0.001(9) -0.020(6)
C65 0.060(6) 0.057(8) 0.154(12) -0.034(8) -0.004(8) 0.001(6)
C66 0.045(5) 0.050(6) 0.092(7) -0.008(5) -0.009(5) 0.005(5)
C67 0.045(5) 0.074(8) 0.072(6) -0.026(6) -0.017(5) 0.018(5)
C68 0.075(8) 0.133(13) 0.112(10) -0.064(10) -0.013(8) 0.019(8)
C69 0.088(9) 0.201(19) 0.074(8) -0.048(11) 0.013(8) 0.035(11)
C70 0.084(8) 0.150(13) 0.059(6) -0.019(8) -0.009(6) -0.001(9)
C71 0.092(8) 0.103(9) 0.051(5) -0.001(6) 0.005(5) -0.006(7)
C72 0.052(5) 0.075(7) 0.050(5) -0.014(5) -0.005(4) 0.003(5)

loop_
_atom_type_symbol
_atom_type_description
_atom_type_scat_dispersion_real
_atom_type_scat_dispersion_imag
_atom_type_scat_source
C C 0.0181 0.0091 'International Tables Vol C Tables 4.2.6.8 and 6.1.1.4'
H H 0.0000 0.0000 'International Tables Vol C Tables 4.2.6.8 and 6.1.1.4'
N N 0.0311 0.0180 'International Tables Vol C Tables 4.2.6.8 and 6.1.1.4'
O O 0.0492 0.0322 'International Tables Vol C Tables 4.2.6.8 and 6.1.1.4'
S S 0.3331 0.5567 'International Tables Vol C Tables 4.2.6.8 and 6.1.1.4'

loop_
_geom_angle_atom_site_label_1
_geom_angle_atom_site_label_2
_geom_angle_atom_site_label_3
_geom_angle
O2 S1 O1 117.2(4)
O2 S1 C18 107.0(4)
O1 S1 C18 108.4(4)
O2 S1 C19 110.9(4)
O1 S1 C19 109.6(4)
C18 S1 C19 102.8(4)
C12 N1 C1 108.3(7)
C12 N1 C13 125.3(7)
C1 N1 C13 124.6(7)
C2 C1 C6 121.5(9)
C2 C1 N1 128.8(8)
C6 C1 N1 109.8(9)
O3 S2 O4 118.0(5)
O3 S2 C55 109.4(5)
O4 S2 C55 109.4(6)
O3 S2 C54 105.5(6)
O4 S2 C54 109.8(5)
C55 S2 C54 103.8(4)
C36 N2 C24 125.4(7)
C36 N2 C25 107.9(7)
C24 N2 C25 122.7(6)
C3 C2 C1 116.9(9)
C3 C2 H2 121.5
C1 C2 H2 121.5
C48 N3 C49 129.0(7)
C48 N3 C37 108.3(7)
C49 N3 C37 122.2(7)
C2 C3 C4 123.2(12)
C2 C3 H3 118.4
C4 C3 H3 118.4
C61 N4 C72 107.6(7)
C61 N4 C60 123.0(7)
C72 N4 C60 124.4(8)
C3 C4 C5 120.0(11)
C3 C4 H4 120.0
C5 C4 H4 120.0
C6 C5 C4 118.2(11)
C6 C5 H5 120.9
C4 C5 H5 120.9
C5 C6 C1 120.2(11)
C5 C6 C7 132.7(10)
C1 C6 C7 107.0(9)
C8 C7 C12 119.3(10)
C8 C7 C6 134.7(10)
C12 C7 C6 106.1(8)
C9 C8 C7 121.4(12)
C9 C8 H8 119.3
C7 C8 H8 119.3
C8 C9 C10 119.2(11)
C8 C9 H9 120.4
C10 C9 H9 120.4
C11 C10 C9 121.0(12)
C11 C10 H10 119.5
C9 C10 H10 119.5
C12 C11 C10 117.1(11)
C12 C11 H11 121.5
C10 C11 H11 121.5
C11 C12 N1 129.3(9)
C11 C12 C7 121.9(9)
N1 C12 C7 108.8(8)
C18 C13 C14 121.1(8)
C18 C13 N1 122.5(7)
C14 C13 N1 116.4(8)
C15 C14 C13 118.3(9)
C15 C14 H14 120.9
C13 C14 H14 120.9
C16 C15 C14 122.2(9)
C16 C15 H15 118.9
C14 C15 H15 118.9
C16 C17 C18 121.6(9)
C16 C17 H17 119.2
C18 C17 H17 119.2
C15 C16 C17 119.1(9)
C15 C16 H16 120.4
C17 C16 H16 120.4
C13 C18 C17 117.6(8)
C13 C18 S1 124.0(6)
C17 C18 S1 118.3(7)
C24 C19 C20 121.5(8)
C24 C19 S1 122.9(6)
C20 C19 S1 115.6(6)
C21 C20 C19 117.5(9)
C21 C20 H20 121.2
C19 C20 H20 121.2
C20 C21 C22 121.5(9)
C20 C21 H21 119.3
C22 C21 H21 119.3
C23 C22 C21 119.1(9)
C23 C22 H22 120.4
C21 C22 H22 120.4
C22 C23 C24 122.3(9)
C22 C23 H23 118.9
C24 C23 H23 118.9
C19 C24 C23 118.0(8)
C19 C24 N2 121.7(7)
C23 C24 N2 120.2(8)
C26 C25 C30 122.9(8)
C26 C25 N2 129.3(8)
C30 C25 N2 107.4(7)
C28 C27 C26 122.0(9)
C28 C27 H27 119.0
C26 C27 H27 119.0
C25 C26 C27 117.2(9)
C25 C26 H26 121.4
C27 C26 H26 121.4
C27 C28 C29 120.5(9)
C27 C28 H28 119.8
C29 C28 H28 119.8
C28 C29 C30 120.0(9)
C28 C29 H29 120.0
C30 C29 H29 120.0
C29 C30 C25 117.3(8)
C29 C30 C31 135.3(9)
C25 C30 C31 107.4(7)
C32 C31 C36 118.6(8)
C32 C31 C30 134.7(9)
C36 C31 C30 106.7(7)
C31 C32 C33 119.3(10)
C31 C32 H32 120.4
C33 C32 H32 120.4
C34 C33 C32 121.0(9)
C34 C33 H33 119.5
C32 C33 H33 119.5
C33 C34 C35 122.6(10)
C33 C34 H34 118.7
C35 C34 H34 118.7
C34 C35 C36 117.4(9)
C34 C35 H35 121.3
C36 C35 H35 121.3
N2 C36 C35 128.5(8)
N2 C36 C31 110.4(7)
C35 C36 C31 121.2(8)
C38 C37 N3 129.5(9)
C38 C37 C42 122.4(8)
N3 C37 C42 108.0(7)
C37 C38 C39 117.3(9)
C37 C38 H38 121.4
C39 C38 H38 121.4
C38 C39 C40 121.5(10)
C38 C39 H39 119.2
C40 C39 H39 119.2
C41 C40 C39 120.8(10)
C41 C40 H40 119.6
C39 C40 H40 119.6
C42 C41 C40 118.2(10)
C42 C41 H41 120.9
C40 C41 H41 120.9
C41 C42 C37 119.7(9)
C41 C42 C43 133.2(9)
C37 C42 C43 107.1(8)
C44 C43 C48 118.2(8)
C44 C43 C42 134.9(9)
C48 C43 C42 106.7(7)
C45 C44 C43 121.4(10)
C45 C44 H44 119.3
C43 C44 H44 119.3
C44 C45 C46 119.5(10)
C44 C45 H45 120.2
C46 C45 H45 120.2
C45 C46 C47 122.7(10)
C45 C46 H46 118.7
C47 C46 H46 118.7
C46 C47 C48 116.2(9)
C46 C47 H47 121.9
C48 C47 H47 121.9
N3 C48 C43 109.9(7)
N3 C48 C47 128.4(8)
C43 C48 C47 121.6(8)
C50 C49 N3 118.8(9)
C50 C49 C54 117.4(9)
N3 C49 C54 123.8(8)
C49 C50 C51 120.0(13)
C49 C50 H50 120.0
C51 C50 H50 120.0
C52 C51 C50 123.1(17)
C52 C51 H51 118.5
C50 C51 H51 118.5
C51 C52 C53 118.1(16)
C51 C52 H52 121.0
C53 C52 H52 121.0
C54 C53 C52 120.7(15)
C54 C53 H53 119.7
C52 C53 H53 119.7
C53 C54 C49 120.0(11)
C53 C54 S2 117.6(10)
C49 C54 S2 122.2(7)
C56 C55 C60 116.6(10)
C56 C55 S2 119.7(9)
C60 C55 S2 123.7(7)
C57 C56 C55 123.2(12)
C57 C56 H56 118.4
C55 C56 H56 118.4
C56 C57 C58 118.8(11)
C56 C57 H57 120.6
C58 C57 H57 120.6
C59 C58 C57 119.7(12)
C59 C58 H58 120.1
C57 C58 H58 120.1
C60 C59 C58 123.2(11)
C60 C59 H59 118.4
C58 C59 H59 118.4
C59 C60 N4 122.0(9)
C59 C60 C55 118.4(9)
N4 C60 C55 119.6(9)
C66 C61 C62 123.1(9)
C66 C61 N4 109.6(9)
C62 C61 N4 127.3(8)
C63 C62 C61 115.5(10)
C63 C62 H62 122.2
C61 C62 H62 122.2
C64 C63 C62 122.2(13)
C64 C63 H63 118.9
C62 C63 H63 118.9
C65 C64 C63 121.6(12)
C65 C64 H64 119.2
C63 C64 H64 119.2
C64 C65 C66 118.7(11)
C64 C65 H65 120.6
C66 C65 H65 120.6
C61 C66 C65 118.6(11)
C61 C66 C67 108.0(9)
C65 C66 C67 133.4(11)
C72 C67 C68 113.7(12)
C72 C67 C66 107.2(8)
C68 C67 C66 138.9(12)
C69 C68 C67 123.3(14)
C69 C68 H68 118.3
C67 C68 H68 118.3
C68 C69 C70 119.9(13)
C68 C69 H69 120.0
C70 C69 H69 120.0
C69 C70 C71 122.0(14)
C69 C70 H70 119.0
C71 C70 H70 119.0
C72 C71 C70 116.8(12)
C72 C71 H71 121.6
C70 C71 H71 121.6
C71 C72 N4 128.5(9)
C71 C72 C67 124.1(9)
N4 C72 C67 107.1(9)

loop_
_geom_bond_atom_site_label_1
_geom_bond_atom_site_label_2
_geom_bond_distance
S1 O2 1.398(7)
S1 O1 1.418(7)
S1 C18 1.751(9)
S1 C19 1.791(8)
N1 C12 1.400(11)
N1 C1 1.406(11)
N1 C13 1.426(10)
C1 C2 1.383(13)
C1 C6 1.396(13)
S2 O3 1.399(8)
S2 O4 1.439(7)
S2 C55 1.754(10)
S2 C54 1.780(12)
N2 C36 1.366(10)
N2 C24 1.418(10)
N2 C25 1.439(10)
C2 C3 1.368(14)
C2 H2 0.9300
N3 C48 1.375(11)
N3 C49 1.402(10)
N3 C37 1.403(11)
C3 C4 1.369(16)
C3 H3 0.9300
N4 C61 1.399(12)
N4 C72 1.411(11)
N4 C60 1.423(11)
C4 C5 1.395(17)
C4 H4 0.9300
C5 C6 1.381(15)
C5 H5 0.9300
C6 C7 1.470(15)
C7 C8 1.361(14)
C7 C12 1.432(13)
C8 C9 1.352(18)
C8 H8 0.9300
C9 C10 1.443(19)
C9 H9 0.9300
C10 C11 1.397(15)
C10 H10 0.9300
C11 C12 1.376(13)
C11 H11 0.9300
C13 C18 1.382(11)
C13 C14 1.399(11)
C14 C15 1.393(14)
C14 H14 0.9300
C15 C16 1.335(15)
C15 H15 0.9300
C17 C16 1.389(14)
C17 C18 1.401(12)
C17 H17 0.9300
C16 H16 0.9300
C19 C24 1.374(11)
C19 C20 1.396(12)
C20 C21 1.372(13)
C20 H20 0.9300
C21 C22 1.379(14)
C21 H21 0.9300
C22 C23 1.343(13)
C22 H22 0.9300
C23 C24 1.374(11)
C23 H23 0.9300
C25 C26 1.358(11)
C25 C30 1.422(12)
C27 C28 1.359(15)
C27 C26 1.397(12)
C27 H27 0.9300
C26 H26 0.9300
C28 C29 1.383(15)
C28 H28 0.9300
C29 C30 1.396(12)
C29 H29 0.9300
C30 C31 1.436(11)
C31 C32 1.375(12)
C31 C36 1.416(12)
C32 C33 1.401(15)
C32 H32 0.9300
C33 C34 1.353(15)
C33 H33 0.9300
C34 C35 1.358(14)
C34 H34 0.9300
C35 C36 1.412(12)
C35 H35 0.9300
C37 C38 1.378(12)
C37 C42 1.415(13)
C38 C39 1.379(14)
C38 H38 0.9300
C39 C40 1.401(16)
C39 H39 0.9300
C40 C41 1.399(15)
C40 H40 0.9300
C41 C42 1.381(13)
C41 H41 0.9300
C42 C43 1.435(12)
C43 C44 1.380(13)
C43 C48 1.397(12)
C44 C45 1.360(15)
C44 H44 0.9300
C45 C46 1.371(16)
C45 H45 0.9300
C46 C47 1.388(13)
C46 H46 0.9300
C47 C48 1.407(12)
C47 H47 0.9300
C49 C50 1.362(14)
C49 C54 1.403(13)
C50 C51 1.40(2)
C50 H50 0.9300
C51 C52 1.29(3)
C51 H51 0.9300
C52 C53 1.40(3)
C52 H52 0.9300
C53 C54 1.367(16)
C53 H53 0.9300
C55 C56 1.407(15)
C55 C60 1.430(13)
C56 C57 1.328(19)
C56 H56 0.9300
C57 C58 1.386(19)
C57 H57 0.9300
C58 C59 1.357(15)
C58 H58 0.9300
C59 C60 1.340(14)
C59 H59 0.9300
C61 C66 1.360(13)
C61 C62 1.397(14)
C62 C63 1.392(15)
C62 H62 0.9300
C63 C64 1.360(18)
C63 H63 0.9300
C64 C65 1.342(19)
C64 H64 0.9300
C65 C66 1.425(16)
C65 H65 0.9300
C66 C67 1.428(15)
C67 C72 1.412(14)
C67 C68 1.416(17)
C68 C69 1.35(2)
C68 H68 0.9300
C69 C70 1.35(2)
C69 H69 0.9300
C70 C71 1.388(15)
C70 H70 0.9300
C71 C72 1.387(15)
C71 H71 0.9300

loop_
_geom_torsion_atom_site_label_1
_geom_torsion_atom_site_label_2
_geom_torsion_atom_site_label_3
_geom_torsion_atom_site_label_4
_geom_torsion
C12 N1 C1 C2 178.5(8)
C13 N1 C1 C2 13.1(13)
C12 N1 C1 C6 -2.8(9)
C13 N1 C1 C6 -168.2(7)
C6 C1 C2 C3 -2.3(12)
N1 C1 C2 C3 176.2(8)
C1 C2 C3 C4 0.6(14)
C2 C3 C4 C5 -0.3(17)
C3 C4 C5 C6 1.7(16)
C4 C5 C6 C1 -3.4(15)
C4 C5 C6 C7 179.9(10)
C2 C1 C6 C5 3.8(13)
N1 C1 C6 C5 -175.0(8)
C2 C1 C6 C7 -178.7(8)
N1 C1 C6 C7 2.5(9)
C5 C6 C7 C8 -2.6(19)
C1 C6 C7 C8 -179.6(11)
C5 C6 C7 C12 175.7(10)
C1 C6 C7 C12 -1.3(9)
C12 C7 C8 C9 3.2(15)
C6 C7 C8 C9 -178.6(10)
C7 C8 C9 C10 -5.0(17)
C8 C9 C10 C11 3.4(18)
C9 C10 C11 C12 0.0(15)
C10 C11 C12 N1 -179.3(9)
C10 C11 C12 C7 -1.8(13)
C1 N1 C12 C11 179.6(8)
C13 N1 C12 C11 -15.1(13)
C1 N1 C12 C7 1.9(9)
C13 N1 C12 C7 167.2(7)
C8 C7 C12 C11 0.3(13)
C6 C7 C12 C11 -178.3(8)
C8 C7 C12 N1 178.2(8)
C6 C7 C12 N1 -0.4(9)
C12 N1 C13 C18 87.3(10)
C1 N1 C13 C18 -109.7(9)
C12 N1 C13 C14 -91.5(10)
C1 N1 C13 C14 71.5(10)
C18 C13 C14 C15 1.5(13)
N1 C13 C14 C15 -179.7(8)
C13 C14 C15 C16 -1.3(15)
C14 C15 C16 C17 0.8(16)
C18 C17 C16 C15 -0.5(16)
C14 C13 C18 C17 -1.1(12)
N1 C13 C18 C17 -179.9(7)
C14 C13 C18 S1 -178.1(7)
N1 C13 C18 S1 3.1(11)
C16 C17 C18 C13 0.6(14)
C16 C17 C18 S1 177.8(8)
O2 S1 C18 C13 -177.3(7)
O1 S1 C18 C13 -50.2(8)
C19 S1 C18 C13 65.8(8)
O2 S1 C18 C17 5.7(8)
O1 S1 C18 C17 132.9(7)
C19 S1 C18 C17 -111.1(7)
O2 S1 C19 C24 -42.5(8)
O1 S1 C19 C24 -173.3(6)
C18 S1 C19 C24 71.5(7)
O2 S1 C19 C20 139.6(6)
O1 S1 C19 C20 8.8(7)
C18 S1 C19 C20 -106.4(6)
C24 C19 C20 C21 -3.3(12)
S1 C19 C20 C21 174.6(6)
C19 C20 C21 C22 0.5(13)
C20 C21 C22 C23 3.2(14)
C21 C22 C23 C24 -4.4(14)
C20 C19 C24 C23 2.2(11)
S1 C19 C24 C23 -175.5(6)
C20 C19 C24 N2 -174.5(7)
S1 C19 C24 N2 7.7(10)
C22 C23 C24 C19 1.7(12)
C22 C23 C24 N2 178.5(8)
C36 N2 C24 C19 92.3(10)
C25 N2 C24 C19 -112.9(9)
C36 N2 C24 C23 -84.3(10)
C25 N2 C24 C23 70.5(10)
C36 N2 C25 C26 -178.0(9)
C24 N2 C25 C26 23.4(14)
C36 N2 C25 C30 -5.0(9)
C24 N2 C25 C30 -163.6(7)
C30 C25 C26 C27 1.2(14)
N2 C25 C26 C27 173.2(9)
C28 C27 C26 C25 -1.2(15)
C26 C27 C28 C29 1.4(16)
C27 C28 C29 C30 -1.6(16)
C28 C29 C30 C25 1.5(14)
C28 C29 C30 C31 -177.9(10)
C26 C25 C30 C29 -1.4(13)
N2 C25 C30 C29 -174.9(8)
C26 C25 C30 C31 178.2(8)
N2 C25 C30 C31 4.7(9)
C29 C30 C31 C32 -3.4(18)
C25 C30 C31 C32 177.1(10)
C29 C30 C31 C36 176.8(10)
C25 C30 C31 C36 -2.7(9)
C36 C31 C32 C33 -1.1(14)
C30 C31 C32 C33 179.0(10)
C31 C32 C33 C34 1.3(17)
C32 C33 C34 C35 -1.2(17)
C33 C34 C35 C36 0.8(16)
C24 N2 C36 C35 -20.0(14)
C25 N2 C36 C35 -177.9(9)
C24 N2 C36 C31 161.2(7)
C25 N2 C36 C31 3.3(9)
C34 C35 C36 N2 -179.3(9)
C34 C35 C36 C31 -0.7(14)
C32 C31 C36 N2 179.7(8)
C30 C31 C36 N2 -0.4(9)
C32 C31 C36 C35 0.9(13)
C30 C31 C36 C35 -179.2(8)
C48 N3 C37 C38 -176.9(8)
C49 N3 C37 C38 -4.5(13)
C48 N3 C37 C42 0.7(9)
C49 N3 C37 C42 173.0(7)
N3 C37 C38 C39 178.5(9)
C42 C37 C38 C39 1.2(13)
C37 C38 C39 C40 -2.2(15)
C38 C39 C40 C41 2.7(16)
C39 C40 C41 C42 -2.0(16)
C40 C41 C42 C37 1.0(14)
C40 C41 C42 C43 -176.5(10)
C38 C37 C42 C41 -0.6(13)
N3 C37 C42 C41 -178.4(8)
C38 C37 C42 C43 177.5(8)
N3 C37 C42 C43 -0.3(9)
C41 C42 C43 C44 -6.6(19)
C37 C42 C43 C44 175.6(10)
C41 C42 C43 C48 177.6(10)
C37 C42 C43 C48 -0.2(9)
C48 C43 C44 C45 -3.6(15)
C42 C43 C44 C45 -179.0(11)
C43 C44 C45 C46 -1.5(18)
C44 C45 C46 C47 3.1(18)
C45 C46 C47 C48 0.4(14)
C49 N3 C48 C43 -172.5(8)
C37 N3 C48 C43 -0.9(9)
C49 N3 C48 C47 3.9(14)
C37 N3 C48 C47 175.6(8)
C44 C43 C48 N3 -176.0(8)
C42 C43 C48 N3 0.7(9)
C44 C43 C48 C47 7.3(13)
C42 C43 C48 C47 -176.1(8)
C46 C47 C48 N3 178.2(8)
C46 C47 C48 C43 -5.7(12)
C48 N3 C49 C50 85.7(11)
C37 N3 C49 C50 -84.9(11)
C48 N3 C49 C54 -94.0(11)
C37 N3 C49 C54 95.4(10)
N3 C49 C50 C51 174.6(11)
C54 C49 C50 C51 -5.7(17)
C49 C50 C51 C52 6(3)
C50 C51 C52 C53 -7(3)
C51 C52 C53 C54 8(3)
C52 C53 C54 C49 -8.4(18)
C52 C53 C54 S2 175.9(12)
C50 C49 C54 C53 7.1(14)
N3 C49 C54 C53 -173.3(9)
C50 C49 C54 S2 -177.3(8)
N3 C49 C54 S2 2.3(13)
O3 S2 C54 C53 1.7(10)
O4 S2 C54 C53 129.9(9)
C55 S2 C54 C53 -113.3(9)
O3 S2 C54 C49 -174.0(8)
O4 S2 C54 C49 -45.8(10)
C55 S2 C54 C49 71.0(9)
O3 S2 C55 C56 131.9(8)
O4 S2 C55 C56 1.2(9)
C54 S2 C55 C56 -115.9(8)
O3 S2 C55 C60 -49.3(9)
O4 S2 C55 C60 -180.0(8)
C54 S2 C55 C60 62.9(8)
C60 C55 C56 C57 0.2(15)
S2 C55 C56 C57 179.1(9)
C55 C56 C57 C58 -1.7(17)
C56 C57 C58 C59 1.9(18)
C57 C58 C59 C60 -0.7(18)
C58 C59 C60 N4 178.0(10)
C58 C59 C60 C55 -0.7(15)
C61 N4 C60 C59 -82.7(11)
C72 N4 C60 C59 69.1(13)
C61 N4 C60 C55 96.0(11)
C72 N4 C60 C55 -112.2(10)
C56 C55 C60 C59 1.0(13)
S2 C55 C60 C59 -177.9(7)
C56 C55 C60 N4 -177.8(8)
S2 C55 C60 N4 3.4(12)
C72 N4 C61 C66 5.6(10)
C60 N4 C61 C66 161.5(8)
C72 N4 C61 C62 -176.9(9)
C60 N4 C61 C62 -21.1(14)
C66 C61 C62 C63 -3.9(15)
N4 C61 C62 C63 178.9(10)
C61 C62 C63 C64 4.3(17)
C62 C63 C64 C65 -1(2)
C63 C64 C65 C66 -2.5(19)
C62 C61 C66 C65 0.4(14)
N4 C61 C66 C65 178.0(8)
C62 C61 C66 C67 -179.5(9)
N4 C61 C66 C67 -1.9(10)
C64 C65 C66 C61 2.9(16)
C64 C65 C66 C67 -177.2(11)
C61 C66 C67 C72 -2.5(10)
C65 C66 C67 C72 177.5(10)
C61 C66 C67 C68 -177.4(12)
C65 C66 C67 C68 3(2)
C72 C67 C68 C69 -0.1(17)
C66 C67 C68 C69 174.6(13)
C67 C68 C69 C70 3(2)
C68 C69 C70 C71 -2(2)
C69 C70 C71 C72 -0.8(19)
C70 C71 C72 N4 177.0(10)
C70 C71 C72 C67 3.8(16)
C61 N4 C72 C71 178.9(10)
C60 N4 C72 C71 23.4(16)
C61 N4 C72 C67 -7.0(9)
C60 N4 C72 C67 -162.5(8)
C68 C67 C72 C71 -3.4(14)
C66 C67 C72 C71 -179.7(10)
C68 C67 C72 N4 -177.8(9)
C66 C67 C72 N4 5.9(10)
